data_4322510
loop_
_publ_author_name
'Hiroki Oshio'
'Osamu Tamada'
'Hironori Onodera'
'Tasuku Ito'
'Tadaaki Ikoma'
'Shozo Tero-Kubota'

_publ_section_title
;
 Cyanide-Bridged Iron-Copper Molecular Squares with Doublet and Quintet
 Spin Ground States
;
_journal_name_full 'Inorganic Chemistry'
_journal_page_first 5686
_journal_page_last 5689
_journal_paper_doi 10.1021/ic990617l
_journal_volume 38
_journal_year 1999
_chemical_formula_sum 'C65 H48 Cl3 Cu2 F24 Fe2 N16 O2 P4'
_chemical_formula_weight 2010.20
_chemical_name_systematic '[Fe2Cu2(CN)4(bpy)6](PF6)4'
_space_group_IT_number 2
_symmetry_cell_setting triclinic
_symmetry_space_group_name_Hall '-P 1'
_symmetry_space_group_name_H-M 'P -1'
_atom_sites_solution_hydrogens geom
_atom_sites_solution_primary direct
_atom_sites_solution_secondary difmap
_audit_creation_method SHELXL
_cell_angle_alpha 91.38(2)
_cell_angle_beta 109.56(2)
_cell_angle_gamma 65.41(2)
_cell_formula_units_Z 1
_cell_length_a 14.491(4)
_cell_length_b 15.312(4)
_cell_length_c 12.959(3)
_cell_measurement_reflns_used 20
_cell_measurement_temperature 213
_cell_measurement_theta_max 15.0
_cell_measurement_theta_min 12.5
_cell_volume 2441.4(12)
_computing_cell_refinement 'Rigaku/AFC Diffractometer Control'
_computing_data_collection 'Rigaku/AFC Diffractometer Control'
_computing_molecular_graphics Xtal'
_computing_publication_material SHELXL-93
_computing_structure_refinement 'SHELXL-93 (Sheldrick, 1993)'
_computing_structure_solution 'SHELXS-86 (Sheldrick, 1990)'
_diffrn_ambient_temperature 213
_diffrn_measurement_device Rigagku7S
_diffrn_measurement_method '2\q/\w scans '
_diffrn_radiation_monochromator graphite
_diffrn_radiation_source 'fine-focus sealed tube'
_diffrn_radiation_type MoK\a
_diffrn_radiation_wavelength 0.71073
_diffrn_reflns_av_R_equivalents 0.0406
_diffrn_reflns_av_sigmaI/netI 0.0832
_diffrn_reflns_limit_h_max 17
_diffrn_reflns_limit_h_min 0
_diffrn_reflns_limit_k_max 18
_diffrn_reflns_limit_k_min -18
_diffrn_reflns_limit_l_max 15
_diffrn_reflns_limit_l_min -15
_diffrn_reflns_number 11365
_diffrn_reflns_theta_max 27.51
_diffrn_reflns_theta_min 2.08
_diffrn_standards_interval_count 200
_diffrn_standards_number 3
_exptl_absorpt_coefficient_mu 0.959
_exptl_absorpt_correction_T_max 0.977
_exptl_absorpt_correction_T_min 0.911
_exptl_absorpt_correction_type analytical
_exptl_crystal_colour dark_red
_exptl_crystal_density_diffrn 1.367
_exptl_crystal_description tablet
_exptl_crystal_F_000 1003
_exptl_crystal_size_max 0.6
_exptl_crystal_size_mid 0.5
_exptl_crystal_size_min 0.3
_refine_diff_density_max 2.033
_refine_diff_density_min -0.864
_refine_diff_density_rms 0.148
_refine_ls_extinction_method none
_refine_ls_goodness_of_fit_all 1.040
_refine_ls_goodness_of_fit_obs 1.104
_refine_ls_hydrogen_treatment constr
_refine_ls_matrix_type full
_refine_ls_number_parameters 661
_refine_ls_number_reflns 10862
_refine_ls_number_restraints 3
_refine_ls_restrained_S_all 1.139
_refine_ls_restrained_S_obs 1.104
_refine_ls_R_factor_all 0.1591
_refine_ls_R_factor_obs 0.0857
_refine_ls_shift/esd_max -2.330
_refine_ls_shift/esd_mean 0.087
_refine_ls_structure_factor_coef Fsqd
_refine_ls_weighting_details 'w=1/[\s^2^(Fo^2^)+(0.1590P)^2^+5.9442P] where P=(Fo^2^+2Fc^2^)/3'
_refine_ls_weighting_scheme calc
_refine_ls_wR_factor_all 0.3101
_refine_ls_wR_factor_obs 0.2296
_reflns_number_observed 6322
_reflns_number_total 10936
_reflns_observed_criterion >2sigma(I)
_cod_data_source_file ic990617l_1.cif
_cod_data_source_block fe2cu2
_cod_depositor_comments
;
The following automatic conversions were performed:

'_refine_ls_weighting_scheme' value 'calc
w=1/[\s^2^(Fo^2^)+(0.1590P)^2^+5.9442P] where P=(Fo^2^+2Fc^2^)/3' was
changed to 'calc'. New tag '_refine_ls_weighting_details' was
created. The value of the new tag was set to
'w=1/[\s^2^(Fo^2^)+(0.1590P)^2^+5.9442P] where P=(Fo^2^+2Fc^2^)/3'.

Automatic conversion script
Id: cif_fix_values 3143 2015-03-26 13:38:13Z robertas 
;
_cod_original_cell_volume 2441.3(12)
_cod_database_code 4322510

loop_
_symmetry_equiv_pos_as_xyz
'x, y, z'
'-x, -y, -z'

loop_
_atom_site_aniso_label
_atom_site_aniso_U_11
_atom_site_aniso_U_22
_atom_site_aniso_U_33
_atom_site_aniso_U_23
_atom_site_aniso_U_13
_atom_site_aniso_U_12
Cu 0.0267(4) 0.0426(5) 0.0299(4) 0.0058(3) 0.0041(3) -0.0209(4)
Fe 0.0245(4) 0.0323(5) 0.0253(5) -0.0006(3) 0.0063(3) -0.0156(4)
O1 0.309(25) 0.122(11) 0.198(16) -0.088(11) -0.028(16) -0.004(13)
N1 0.035(3) 0.044(3) 0.037(3) 0.006(3) 0.007(2) -0.022(3)
N2 0.031(3) 0.048(4) 0.032(3) 0.010(3) 0.002(2) -0.021(3)
N3 0.028(3) 0.043(3) 0.034(3) -0.009(2) 0.009(2) -0.019(2)
N4 0.029(3) 0.032(3) 0.029(3) 0.002(2) 0.005(2) -0.014(2)
N5 0.031(3) 0.034(3) 0.029(3) 0.000(2) 0.006(2) -0.014(2)
N6 0.026(3) 0.036(3) 0.029(3) 0.003(2) 0.002(2) -0.018(2)
N7 0.032(3) 0.040(3) 0.036(3) 0.000(2) 0.010(2) -0.019(2)
N8 0.034(3) 0.037(3) 0.035(3) 0.005(2) 0.007(2) -0.017(3)
C1 0.027(3) 0.041(4) 0.029(3) -0.001(3) 0.006(2) -0.020(3)
C2 0.029(3) 0.034(3) 0.027(3) 0.001(2) 0.008(2) -0.017(3)
C3 0.050(4) 0.058(5) 0.032(4) -0.014(3) 0.018(3) -0.033(4)
C4 0.060(5) 0.068(6) 0.047(5) -0.023(4) 0.032(4) -0.032(5)
C5 0.075(6) 0.060(6) 0.073(6) -0.037(5) 0.048(5) -0.031(5)
C6 0.053(5) 0.043(4) 0.057(5) -0.008(4) 0.015(4) -0.020(4)
C7 0.035(3) 0.034(4) 0.038(4) -0.011(3) 0.012(3) -0.016(3)
C8 0.036(3) 0.034(4) 0.037(4) 0.001(3) 0.007(3) -0.016(3)
C9 0.063(5) 0.026(4) 0.049(4) -0.006(3) 0.020(4) -0.013(3)
C10 0.075(6) 0.038(4) 0.048(5) 0.012(4) 0.013(4) -0.026(4)
C11 0.073(6) 0.053(5) 0.034(4) 0.001(3) 0.016(4) -0.027(4)
C12 0.051(4) 0.041(4) 0.032(4) 0.000(3) 0.015(3) -0.018(3)
C13 0.039(4) 0.052(5) 0.044(4) -0.012(3) 0.016(3) -0.022(3)
C14 0.051(5) 0.062(6) 0.064(6) -0.023(5) 0.032(4) -0.018(4)
C15 0.070(6) 0.054(5) 0.069(6) -0.026(5) 0.034(5) -0.019(5)
C16 0.058(5) 0.051(5) 0.059(5) -0.017(4) 0.014(4) -0.026(4)
C17 0.037(4) 0.033(4) 0.034(3) -0.002(3) 0.006(3) -0.014(3)
C18 0.035(3) 0.037(4) 0.033(3) 0.001(3) 0.002(3) -0.019(3)
C19 0.051(5) 0.055(5) 0.049(4) -0.005(4) 0.007(4) -0.036(4)
C20 0.050(5) 0.073(6) 0.055(5) -0.006(4) 0.010(4) -0.045(5)
C21 0.033(4) 0.073(6) 0.043(4) 0.012(4) 0.001(3) -0.029(4)
C22 0.027(3) 0.047(4) 0.041(4) 0.000(3) 0.009(3) -0.019(3)
C23 0.036(4) 0.057(5) 0.044(4) 0.001(3) 0.005(3) -0.027(4)
C24 0.039(4) 0.078(6) 0.058(5) 0.000(4) 0.008(4) -0.034(4)
C25 0.042(4) 0.085(7) 0.076(6) 0.002(5) 0.017(4) -0.043(5)
C26 0.048(4) 0.065(5) 0.058(5) -0.002(4) 0.021(4) -0.038(4)
C27 0.038(4) 0.040(4) 0.039(4) -0.003(3) 0.014(3) -0.026(3)
C28 0.040(4) 0.034(4) 0.039(4) 0.000(3) 0.014(3) -0.021(3)
C29 0.054(5) 0.055(5) 0.051(5) 0.003(4) 0.021(4) -0.030(4)
C30 0.064(6) 0.054(5) 0.060(5) 0.020(4) 0.008(4) -0.031(5)
C31 0.050(5) 0.068(6) 0.061(6) 0.027(5) 0.003(4) -0.025(4)
C32 0.038(4) 0.055(5) 0.051(5) 0.016(4) 0.004(3) -0.022(4)
P1 0.0524(12) 0.0452(12) 0.0563(13) -0.0088(10) 0.0170(10) -0.0238(10)
F1 0.075(4) 0.078(4) 0.116(6) -0.011(4) 0.048(4) -0.011(3)
F2 0.064(4) 0.068(4) 0.096(5) 0.002(3) 0.028(3) -0.009(3)
F3 0.083(9) 0.166(20) 0.108(15) -0.085(14) -0.012(9) -0.047(12)
F4 0.098(9) 0.122(13) 0.046(6) -0.013(6) 0.011(5) -0.051(8)
F5 0.085(6) 0.047(5) 0.086(8) 0.007(4) 0.035(5) -0.028(4)
F6 0.110(13) 0.050(6) 0.208(23) -0.005(12) 0.091(16) -0.044(8)
F7 0.180(50) 0.177(47) 0.079(27) 0.071(30) 0.078(32) 0.118(38)
F8 0.203(64) 0.204(56) 0.074(26) 0.035(27) 0.051(31) 0.031(42)
F9 0.137(37) 0.093(29) 0.357(99) 0.003(45) 0.105(55) -0.057(27)
F10 0.212(56) 0.228(62) 0.502(131) -0.209(74) 0.095(66) -0.202(56)
P2 0.0362(10) 0.0603(13) 0.0422(11) -0.0157(9) 0.0179(8) -0.0225(9)
F11 0.117(6) 0.188(9) 0.056(4) -0.034(5) 0.011(4) -0.063(6)
F12 0.079(4) 0.152(7) 0.077(5) -0.005(5) -0.008(4) -0.062(5)
F13 0.078(14) 0.146(23) 0.131(17) -0.101(17) 0.085(15) -0.076(16)
F14 0.147(19) 0.158(20) 0.168(20) -0.106(16) 0.145(18) -0.115(17)
F15 0.129(18) 0.058(9) 0.073(9) -0.020(6) 0.040(9) -0.059(10)
F16 0.164(19) 0.080(11) 0.152(21) -0.064(14) 0.114(19) -0.087(12)
F17 0.049(11) 0.158(25) 0.207(33) -0.081(23) -0.006(14) 0.038(13)
F18 0.126(24) 0.168(31) 0.303(42) 0.022(26) 0.121(25) -0.081(23)
F19 0.205(31) 0.267(40) 0.103(18) 0.093(20) -0.058(17) -0.200(31)
F20 0.053(13) 0.122(23) 0.248(43) -0.105(26) 0.025(17) 0.001(13)
C33 0.129(16) 0.061(9) 0.083(11) -0.026(8) 0.058(11) -0.049(10)
Cl1 0.123(4) 0.084(3) 0.080(3) -0.001(2) 0.033(3) -0.037(3)
Cl2 0.132(5) 0.096(4) 0.098(4) -0.025(3) 0.024(3) -0.030(3)
Cl3 0.418(14) 0.170(6) 0.184(7) -0.121(6) 0.237(10) -0.221(9)
C34 0.878(213) 0.569(142) 0.130(42) -0.277(73) 0.343(91) -0.675(168)
Cl4 0.127(9) 0.099(8) 0.085(7) -0.035(6) 0.055(6) -0.074(7)
Cl5 0.065(7) 0.175(14) 0.112(10) -0.079(10) -0.021(6) 0.040(8)
Cl6 0.189(16) 0.120(10) 0.108(10) -0.055(8) 0.049(10) -0.093(11)

loop_
_atom_site_label
_atom_site_type_symbol
_atom_site_fract_x
_atom_site_fract_y
_atom_site_fract_z
_atom_site_U_iso_or_equiv
_atom_site_thermal_displace_type
_atom_site_occupancy
_atom_site_calc_flag
_atom_site_refinement_flags
_atom_site_disorder_group
Cu Cu 0.40487(6) -0.14655(6) 1.09252(7) 0.0324(2) Uani 1 d . .
Fe Fe 0.26249(7) 0.09209(7) 0.75882(7) 0.0268(2) Uani 1 d . .
O1 O 0.4920(18) -0.2832(11) 0.9801(16) 0.277(13) Uani 1 d . .
N1 N 0.3498(5) -0.0559(5) 0.9601(5) 0.0385(13) Uani 1 d . .
N2 N 0.5395(5) -0.1334(4) 1.1491(5) 0.0379(13) Uani 1 d . .
N3 N 0.1838(4) 0.2022(4) 0.8265(5) 0.0345(12) Uani 1 d . .
N4 N 0.2014(4) 0.1983(4) 0.6354(4) 0.0312(11) Uani 1 d . .
N5 N 0.3288(4) -0.0112(4) 0.6764(4) 0.0327(12) Uani 1 d . .
N6 N 0.1422(4) 0.0519(4) 0.6990(4) 0.0305(11) Uani 1 d . .
N7 N 0.2643(4) -0.1571(4) 1.0589(5) 0.0353(12) Uani 1 d . .
N8 N 0.4498(5) -0.2455(4) 1.2195(5) 0.0361(13) Uani 1 d . .
C1 C 0.3184(5) 0.0001(5) 0.8837(5) 0.0315(14) Uani 1 d . .
C2 C 0.6140(5) -0.1167(5) 1.1835(5) 0.0293(13) Uani 1 d . .
C3 C 0.1740(6) 0.1981(6) 0.9256(6) 0.043(2) Uani 1 d . .
H3 H 0.2025(6) 0.1377(6) 0.9665(6) 0.051 Uiso 1 calc R .
C4 C 0.1231(7) 0.2800(7) 0.9690(7) 0.054(2) Uani 1 d . .
H4 H 0.1174(7) 0.2745(7) 1.0377(7) 0.065 Uiso 1 calc R .
C5 C 0.0817(8) 0.3681(7) 0.9106(9) 0.064(3) Uani 1 d . .
H5 H 0.0478(8) 0.4240(7) 0.9389(9) 0.076 Uiso 1 calc R .
C6 C 0.0905(7) 0.3741(6) 0.8075(8) 0.053(2) Uani 1 d . .
H6 H 0.0616(7) 0.4341(6) 0.7658(8) 0.063 Uiso 1 calc R .
C7 C 0.1420(6) 0.2909(5) 0.7679(6) 0.0354(14) Uani 1 d . .
C8 C 0.1541(6) 0.2895(5) 0.6598(6) 0.0368(15) Uani 1 d . .
C9 C 0.1226(7) 0.3707(5) 0.5887(7) 0.049(2) Uani 1 d . .
H9 H 0.0917(7) 0.4321(5) 0.6086(7) 0.058 Uiso 1 calc R .
C10 C 0.1367(8) 0.3612(6) 0.4886(7) 0.056(2) Uani 1 d . .
H10 H 0.1183(8) 0.4152(6) 0.4411(7) 0.067 Uiso 1 calc R .
C11 C 0.1798(8) 0.2677(6) 0.4609(7) 0.054(2) Uani 1 d . .
H11 H 0.1883(8) 0.2583(6) 0.3928(7) 0.065 Uiso 1 calc R .
C12 C 0.2095(6) 0.1898(6) 0.5353(6) 0.042(2) Uani 1 d . .
H12 H 0.2366(6) 0.1280(6) 0.5152(6) 0.050 Uiso 1 calc R .
C13 C 0.4217(6) -0.0338(6) 0.6587(6) 0.044(2) Uani 1 d . .
H13 H 0.4612(6) 0.0013(6) 0.6889(6) 0.053 Uiso 1 calc R .
C14 C 0.4618(8) -0.1052(7) 0.5991(8) 0.059(2) Uani 1 d . .
H14 H 0.5274(8) -0.1193(7) 0.5902(8) 0.070 Uiso 1 calc R .
C15 C 0.4025(8) -0.1556(7) 0.5525(9) 0.064(2) Uani 1 d . .
H15 H 0.4260(8) -0.2029(7) 0.5089(9) 0.077 Uiso 1 calc R .
C16 C 0.3079(8) -0.1353(6) 0.5710(8) 0.057(2) Uani 1 d . .
H16 H 0.2685(8) -0.1708(6) 0.5423(8) 0.069 Uiso 1 calc R .
C17 C 0.2720(6) -0.0628(5) 0.6318(6) 0.0373(15) Uani 1 d . .
C18 C 0.1698(6) -0.0314(5) 0.6507(6) 0.0365(15) Uani 1 d . .
C19 C 0.1024(7) -0.0788(6) 0.6222(7) 0.050(2) Uani 1 d . .
H19 H 0.1224(7) -0.1356(6) 0.5902(7) 0.060 Uiso 1 calc R .
C20 C 0.0060(7) -0.0408(7) 0.6418(7) 0.055(2) Uani 1 d . .
H20 H -0.0384(7) -0.0728(7) 0.6254(7) 0.066 Uiso 1 calc R .
C21 C -0.0232(6) 0.0444(7) 0.6857(7) 0.051(2) Uani 1 d . .
H21 H -0.0888(6) 0.0720(7) 0.6975(7) 0.061 Uiso 1 calc R .
C22 C 0.0467(5) 0.0894(6) 0.7127(6) 0.038(2) Uani 1 d . .
H22 H 0.0257(5) 0.1479(6) 0.7413(6) 0.046 Uiso 1 calc R .
C23 C 0.1732(6) -0.1074(6) 0.9749(7) 0.046(2) Uani 1 d . .
H23 H 0.1735(6) -0.0662(6) 0.9236(7) 0.055 Uiso 1 calc R .
C24 C 0.0785(7) -0.1140(7) 0.9603(8) 0.057(2) Uani 1 d . .
H24 H 0.0160(7) -0.0796(7) 0.8994(8) 0.069 Uiso 1 calc R .
C25 C 0.0787(7) -0.1738(7) 1.0394(8) 0.063(3) Uani 1 d . .
H25 H 0.0157(7) -0.1800(7) 1.0323(8) 0.076 Uiso 1 calc R .
C26 C 0.1707(7) -0.2228(7) 1.1265(7) 0.051(2) Uani 1 d . .
H26 H 0.1710(7) -0.2614(7) 1.1810(7) 0.061 Uiso 1 calc R .
C27 C 0.2649(6) -0.2155(5) 1.1346(6) 0.0360(15) Uani 1 d . .
C28 C 0.3707(6) -0.2668(5) 1.2249(6) 0.0363(15) Uani 1 d . .
C29 C 0.3910(7) -0.3358(6) 1.3082(7) 0.050(2) Uani 1 d . .
H29 H 0.3358(7) -0.3502(6) 1.3118(7) 0.060 Uiso 1 calc R .
C30 C 0.4938(8) -0.3817(7) 1.3842(8) 0.061(2) Uani 1 d . .
H30 H 0.5088(8) -0.4279(7) 1.4402(8) 0.073 Uiso 1 calc R .
C31 C 0.5750(8) -0.3604(7) 1.3787(8) 0.064(3) Uani 1 d . .
H31 H 0.6452(8) -0.3915(7) 1.4302(8) 0.077 Uiso 1 calc R .
C32 C 0.5496(6) -0.2914(6) 1.2946(7) 0.050(2) Uani 1 d . .
H32 H 0.6041(6) -0.2763(6) 1.2901(7) 0.060 Uiso 1 calc R .
P1 P -0.1822(2) 0.3562(2) 0.5369(2) 0.0510(5) Uani 1 d . 1
F1 F -0.0726(5) 0.2782(5) 0.5272(7) 0.093(2) Uani 1 d . 1
F2 F -0.2929(5) 0.4327(4) 0.5484(6) 0.083(2) Uani 1 d . 1
F3 F -0.1167(13) 0.3664(19) 0.6527(17) 0.136(11) Uani 0.70(2) d P 1
F4 F -0.2480(13) 0.3423(16) 0.4197(9) 0.091(5) Uani 0.70(2) d P 1
F5 F -0.1983(8) 0.2704(6) 0.5879(11) 0.071(4) Uani 0.70(2) d P 1
F6 F -0.1686(16) 0.4368(9) 0.4853(25) 0.109(7) Uani 0.70(2) d P 1
F7 F -0.1331(46) 0.3313(44) 0.6642(33) 0.205(43) Uani 0.30(2) d P 1
F8 F -0.2215(63) 0.4253(52) 0.4277(37) 0.202(34) Uani 0.30(2) d P 1
F9 F -0.1318(44) 0.4319(35) 0.5968(83) 0.188(31) Uani 0.30(2) d P 1
F10 F -0.2375(55) 0.3091(55) 0.4543(79) 0.287(52) Uani 0.30(2) d P 1
P2 P 0.2503(2) 0.0545(2) 1.2495(2) 0.0448(5) Uani 1 d . 2
F11 F 0.3230(7) 0.0509(8) 1.3702(6) 0.127(3) Uani 1 d . 2
F12 F 0.1754(6) 0.0647(7) 1.1248(6) 0.109(3) Uani 1 d . 2
F13 F 0.3486(22) -0.0040(24) 1.2126(24) 0.097(10) Uani 0.52(3) d P 2
F14 F 0.1550(21) 0.1038(19) 1.2934(21) 0.117(10) Uani 0.52(3) d P 2
F15 F 0.2455(20) -0.0468(13) 1.2709(14) 0.079(6) Uani 0.52(3) d P 2
F16 F 0.2654(23) 0.1445(14) 1.2452(23) 0.104(9) Uani 0.52(3) d P 2
F17 F 0.1441(17) 0.1420(26) 1.2404(35) 0.184(18) Uani 0.48(3) d P 2
F18 F 0.2002(31) -0.0119(30) 1.2532(35) 0.179(18) Uani 0.48(3) d P 2
F19 F 0.2763(32) 0.1345(31) 1.2071(27) 0.186(19) Uani 0.48(3) d P 2
F20 F 0.3490(23) -0.0317(30) 1.2554(44) 0.165(18) Uani 0.48(3) d P 2
C33 C 0.7255(17) -0.4579(12) 0.7568(15) 0.083(5) Uani 0.697(5) d P 3
Cl1 Cl 0.7749(5) -0.5129(4) 0.8910(4) 0.099(2) Uani 0.697(5) d P 3
Cl2 Cl 0.5774(5) -0.4081(4) 0.7085(5) 0.121(2) Uani 0.697(5) d P 3
Cl3 Cl 0.7647(9) -0.3679(6) 0.7522(7) 0.188(5) Uani 0.697(5) d P 3
C34 C 0.1856(10) -0.3816(8) 0.7839(16) 0.353(78) Uani 0.303(5) d PD 4
Cl4 Cl 0.2604(10) -0.5079(8) 0.8264(9) 0.090(3) Uani 0.303(5) d PD 4
Cl5 Cl 0.0627(8) -0.3474(12) 0.8078(11) 0.167(9) Uani 0.303(5) d PD 4
Cl6 Cl 0.2722(14) -0.3286(11) 0.8553(12) 0.131(6) Uani 0.303(5) d PD 4

loop_
_atom_type_symbol
_atom_type_description
_atom_type_scat_dispersion_real
_atom_type_scat_dispersion_imag
_atom_type_scat_source
Cu Cu 0.3201 1.2651 'International Tables Vol C Tables 4.2.6.8 and 6.1.1.4'
Fe Fe 0.3463 0.8444 'International Tables Vol C Tables 4.2.6.8 and 6.1.1.4'
Cl Cl 0.1484 0.1585 'International Tables Vol C Tables 4.2.6.8 and 6.1.1.4'
P P 0.1023 0.0942 'International Tables Vol C Tables 4.2.6.8 and 6.1.1.4'
F F 0.0171 0.0103 'International Tables Vol C Tables 4.2.6.8 and 6.1.1.4'
O O 0.0106 0.0060 'International Tables Vol C Tables 4.2.6.8 and 6.1.1.4'
N N 0.0061 0.0033 'International Tables Vol C Tables 4.2.6.8 and 6.1.1.4'
C C 0.0033 0.0016 'International Tables Vol C Tables 4.2.6.8 and 6.1.1.4'
H H 0.0000 0.0000 'International Tables Vol C Tables 4.2.6.8 and 6.1.1.4'

loop_
_geom_angle_atom_site_label_1
_geom_angle_atom_site_label_2
_geom_angle_atom_site_label_3
_geom_angle
_geom_angle_site_symmetry_1
_geom_angle_site_symmetry_3
_geom_angle_publ_flag
N2 Cu N1 92.7(2) . . ?
N2 Cu N8 93.2(2) . . ?
N1 Cu N8 173.6(2) . . ?
N2 Cu N7 170.5(2) . . ?
N1 Cu N7 93.7(2) . . ?
N8 Cu N7 80.7(2) . . ?
N2 Cu O1 89.3(6) . . ?
N1 Cu O1 86.5(5) . . ?
N8 Cu O1 91.2(5) . . ?
N7 Cu O1 98.1(6) . . ?
C1 Fe C2 89.3(3) . 2_657 ?
C1 Fe N5 90.4(3) . . ?
C2 Fe N5 94.1(3) 2_657 . ?
C1 Fe N3 94.6(3) . . ?
C2 Fe N3 89.2(3) 2_657 . ?
N5 Fe N3 174.1(2) . . ?
C1 Fe N4 175.0(3) . . ?
C2 Fe N4 88.9(2) 2_657 . ?
N5 Fe N4 94.4(2) . . ?
N3 Fe N4 80.7(2) . . ?
C1 Fe N6 87.5(2) . . ?
C2 Fe N6 174.2(3) 2_657 . ?
N5 Fe N6 81.1(2) . . ?
N3 Fe N6 95.8(2) . . ?
N4 Fe N6 94.7(2) . . ?
C1 N1 Cu 177.5(6) . . ?
C2 N2 Cu 173.6(6) . . ?
C3 N3 C7 118.0(6) . . ?
C3 N3 Fe 126.9(5) . . ?
C7 N3 Fe 115.0(5) . . ?
C12 N4 C8 117.2(6) . . ?
C12 N4 Fe 127.2(5) . . ?
C8 N4 Fe 115.4(4) . . ?
C13 N5 C17 117.5(6) . . ?
C13 N5 Fe 127.1(5) . . ?
C17 N5 Fe 115.5(5) . . ?
C22 N6 C18 118.3(6) . . ?
C22 N6 Fe 127.5(5) . . ?
C18 N6 Fe 113.7(4) . . ?
C27 N7 C23 119.4(6) . . ?
C27 N7 Cu 114.6(5) . . ?
C23 N7 Cu 125.8(5) . . ?
C32 N8 C28 119.3(6) . . ?
C32 N8 Cu 125.8(5) . . ?
C28 N8 Cu 114.9(5) . . ?
N1 C1 Fe 178.1(6) . . ?
N2 C2 Fe 178.8(6) . 2_657 ?
N3 C3 C4 122.6(8) . . ?
C5 C4 C3 119.3(8) . . ?
C4 C5 C6 119.2(8) . . ?
C7 C6 C5 119.6(8) . . ?
N3 C7 C6 121.4(7) . . ?
N3 C7 C8 114.9(6) . . ?
C6 C7 C8 123.7(7) . . ?
N4 C8 C9 122.1(7) . . ?
N4 C8 C7 112.9(6) . . ?
C9 C8 C7 124.9(7) . . ?
C10 C9 C8 120.2(7) . . ?
C9 C10 C11 117.7(7) . . ?
C10 C11 C12 119.2(8) . . ?
N4 C12 C11 123.4(7) . . ?
N5 C13 C14 123.9(8) . . ?
C15 C14 C13 118.1(8) . . ?
C16 C15 C14 119.3(8) . . ?
C15 C16 C17 119.7(8) . . ?
N5 C17 C16 121.4(7) . . ?
N5 C17 C18 114.2(6) . . ?
C16 C17 C18 124.3(7) . . ?
N6 C18 C19 120.9(7) . . ?
N6 C18 C17 114.3(6) . . ?
C19 C18 C17 124.8(7) . . ?
C20 C19 C18 119.6(8) . . ?
C21 C20 C19 119.1(7) . . ?
C20 C21 C22 119.2(8) . . ?
N6 C22 C21 122.7(7) . . ?
N7 C23 C24 122.8(8) . . ?
C23 C24 C25 117.8(8) . . ?
C26 C25 C24 119.6(7) . . ?
C25 C26 C27 119.8(7) . . ?
N7 C27 C26 120.6(7) . . ?
N7 C27 C28 114.8(6) . . ?
C26 C27 C28 124.7(6) . . ?
N8 C28 C29 121.0(7) . . ?
N8 C28 C27 114.8(6) . . ?
C29 C28 C27 124.1(6) . . ?
C30 C29 C28 118.6(7) . . ?
C31 C30 C29 120.6(8) . . ?
C30 C31 C32 118.0(8) . . ?
N8 C32 C31 122.5(7) . . ?
F6 P1 F10 113.3(38) . . ?
F6 P1 F3 91.2(13) . . ?
F10 P1 F3 155.0(39) . . ?
F6 P1 F4 90.3(11) . . ?
F10 P1 F4 23.3(38) . . ?
F3 P1 F4 178.2(12) . . ?
F6 P1 F7 117.8(33) . . ?
F10 P1 F7 128.9(46) . . ?
F3 P1 F7 26.6(31) . . ?
F4 P1 F7 151.9(34) . . ?
F6 P1 F1 90.2(6) . . ?
F10 P1 F1 86.4(28) . . ?
F3 P1 F1 88.8(8) . . ?
F4 P1 F1 90.3(7) . . ?
F7 P1 F1 90.6(15) . . ?
F6 P1 F2 91.2(6) . . ?
F10 P1 F2 93.2(28) . . ?
F3 P1 F2 91.0(8) . . ?
F4 P1 F2 89.9(7) . . ?
F7 P1 F2 88.5(15) . . ?
F1 P1 F2 178.6(4) . . ?
F6 P1 F5 178.4(11) . . ?
F10 P1 F5 65.1(38) . . ?
F3 P1 F5 90.4(11) . . ?
F4 P1 F5 88.0(8) . . ?
F7 P1 F5 63.9(32) . . ?
F1 P1 F5 89.7(4) . . ?
F2 P1 F5 88.9(4) . . ?
F6 P1 F8 35.5(32) . . ?
F10 P1 F8 79.0(40) . . ?
F3 P1 F8 126.0(35) . . ?
F4 P1 F8 55.7(33) . . ?
F7 P1 F8 151.6(41) . . ?
F1 P1 F8 97.3(22) . . ?
F2 P1 F8 84.0(23) . . ?
F5 P1 F8 142.9(38) . . ?
F6 P1 F9 50.0(25) . . ?
F10 P1 F9 163.0(43) . . ?
F3 P1 F9 42.0(27) . . ?
F4 P1 F9 139.7(29) . . ?
F7 P1 F9 68.1(38) . . ?
F1 P1 F9 95.9(18) . . ?
F2 P1 F9 84.8(18) . . ?
F5 P1 F9 131.7(31) . . ?
F8 P1 F9 84.0(33) . . ?
F7 F3 F9 149.9(56) . . ?
F7 F3 P1 78.0(44) . . ?
F9 F3 P1 75.2(40) . . ?
F10 F4 P1 70.3(48) . . ?
F10 F4 F8 132.8(53) . . ?
P1 F4 F8 62.5(17) . . ?
P1 F5 F7 56.0(15) . . ?
F8 F6 F9 139.7(53) . . ?
F8 F6 P1 74.7(45) . . ?
F9 F6 P1 70.1(19) . . ?
F3 F7 P1 75.3(34) . . ?
F3 F7 F5 135.2(50) . . ?
P1 F7 F5 60.1(24) . . ?
F6 F8 P1 69.8(26) . . ?
F6 F8 F4 129.5(49) . . ?
P1 F8 F4 61.8(30) . . ?
F3 F9 F6 121.3(51) . . ?
F3 F9 P1 62.8(22) . . ?
F6 F9 P1 60.0(31) . . ?
F4 F10 P1 86.4(38) . . ?
F16 P2 F18 161.3(19) . . ?
F16 P2 F20 111.3(22) . . ?
F18 P2 F20 87.4(20) . . ?
F16 P2 F17 71.0(22) . . ?
F18 P2 F17 90.3(19) . . ?
F20 P2 F17 177.3(18) . . ?
F16 P2 F13 92.1(13) . . ?
F18 P2 F13 105.8(17) . . ?
F20 P2 F13 26.6(28) . . ?
F17 P2 F13 153.8(23) . . ?
F16 P2 F11 77.0(12) . . ?
F18 P2 F11 106.6(17) . . ?
F20 P2 F11 80.8(18) . . ?
F17 P2 F11 101.2(13) . . ?
F13 P2 F11 93.9(12) . . ?
F16 P2 F14 92.5(11) . . ?
F18 P2 F14 70.0(16) . . ?
F20 P2 F14 147.9(23) . . ?
F17 P2 F14 31.6(18) . . ?
F13 P2 F14 174.4(15) . . ?
F11 P2 F14 84.1(11) . . ?
F16 P2 F12 99.5(12) . . ?
F18 P2 F12 76.6(17) . . ?
F20 P2 F12 101.0(18) . . ?
F17 P2 F12 77.1(13) . . ?
F13 P2 F12 86.6(12) . . ?
F11 P2 F12 176.4(5) . . ?
F14 P2 F12 95.7(11) . . ?
F16 P2 F19 21.0(18) . . ?
F18 P2 F19 161.9(20) . . ?
F20 P2 F19 99.0(22) . . ?
F17 P2 F19 82.8(21) . . ?
F13 P2 F19 75.6(21) . . ?
F11 P2 F19 91.2(11) . . ?
F14 P2 F19 109.6(20) . . ?
F12 P2 F19 85.5(11) . . ?
F16 P2 F15 172.3(14) . . ?
F18 P2 F15 22.5(16) . . ?
F20 P2 F15 66.0(20) . . ?
F17 P2 F15 111.9(18) . . ?
F13 P2 F15 87.5(13) . . ?
F11 P2 F15 95.3(8) . . ?
F14 P2 F15 87.5(10) . . ?
F12 P2 F15 88.2(7) . . ?
F19 P2 F15 162.3(20) . . ?
F20 F13 P2 69.4(32) . . ?
F17 F14 P2 72.3(21) . . ?
F17 F14 F18 106.0(32) . . ?
P2 F14 F18 52.9(10) . . ?
F18 F15 P2 66.7(37) . . ?
F18 F15 F20 116.8(43) . . ?
P2 F15 F20 52.8(14) . . ?
F19 F16 P2 88.7(45) . . ?
F19 F16 F17 114.9(55) . . ?
P2 F16 F17 55.6(13) . . ?
F14 F17 P2 76.1(22) . . ?
F14 F17 F16 111.2(30) . . ?
P2 F17 F16 53.3(12) . . ?
F15 F18 P2 90.8(40) . . ?
F15 F18 F14 130.0(56) . . ?
P2 F18 F14 57.0(14) . . ?
F16 F19 P2 70.3(40) . . ?
F13 F20 P2 84.0(47) . . ?
F13 F20 F15 129.2(55) . . ?
P2 F20 F15 61.2(13) . . ?
Cl1 C33 Cl3 110.3(11) . . ?
Cl1 C33 Cl2 107.2(9) . . ?
Cl3 C33 Cl2 110.3(10) . . ?
Cl6 C34 Cl5 117.6(13) . . ?
Cl6 C34 Cl4 106.3(8) . . ?
Cl5 C34 Cl4 106.4(8) . . ?

loop_
_geom_bond_atom_site_label_1
_geom_bond_atom_site_label_2
_geom_bond_distance
_geom_bond_site_symmetry_2
_geom_bond_publ_flag
Cu N2 1.935(6) . ?
Cu N1 1.945(6) . ?
Cu N8 2.003(6) . ?
Cu N7 2.010(5) . ?
Cu O1 2.64(2) . ?
Fe C1 1.882(7) . ?
Fe C2 1.886(6) 2_657 ?
Fe N5 1.977(6) . ?
Fe N3 1.978(6) . ?
Fe N4 1.991(5) . ?
Fe N6 1.996(5) . ?
N1 C1 1.157(8) . ?
N2 C2 1.154(8) . ?
N3 C3 1.344(9) . ?
N3 C7 1.359(9) . ?
N4 C12 1.339(9) . ?
N4 C8 1.359(9) . ?
N5 C13 1.342(9) . ?
N5 C17 1.355(9) . ?
N6 C22 1.331(9) . ?
N6 C18 1.372(9) . ?
N7 C27 1.339(8) . ?
N7 C23 1.323(9) . ?
N8 C32 1.333(9) . ?
N8 C28 1.339(9) . ?
C2 Fe 1.886(6) 2_657 ?
C3 C4 1.380(11) . ?
C4 C5 1.351(13) . ?
C5 C6 1.393(13) . ?
C6 C7 1.369(11) . ?
C7 C8 1.467(10) . ?
C8 C9 1.380(10) . ?
C9 C10 1.375(12) . ?
C10 C11 1.397(12) . ?
C11 C12 1.375(10) . ?
C13 C14 1.364(11) . ?
C14 C15 1.370(14) . ?
C15 C16 1.378(13) . ?
C16 C17 1.370(11) . ?
C17 C18 1.459(10) . ?
C18 C19 1.397(10) . ?
C19 C20 1.382(12) . ?
C20 C21 1.367(13) . ?
C21 C22 1.399(10) . ?
C23 C24 1.368(11) . ?
C24 C25 1.389(12) . ?
C25 C26 1.348(12) . ?
C26 C27 1.385(10) . ?
C27 C28 1.475(10) . ?
C28 C29 1.396(10) . ?
C29 C30 1.364(12) . ?
C30 C31 1.368(12) . ?
C31 C32 1.380(11) . ?
P1 F6 1.531(13) . ?
P1 F10 1.47(4) . ?
P1 F3 1.529(12) . ?
P1 F4 1.563(12) . ?
P1 F7 1.55(4) . ?
P1 F1 1.585(6) . ?
P1 F2 1.599(6) . ?
P1 F5 1.617(8) . ?
P1 F8 1.57(5) . ?
P1 F9 1.66(6) . ?
F3 F7 0.71(8) . ?
F3 F9 1.15(6) . ?
F4 F10 0.62(10) . ?
F4 F8 1.47(9) . ?
F5 F7 1.67(9) . ?
F6 F8 0.95(8) . ?
F6 F9 1.35(8) . ?
P2 F16 1.49(2) . ?
P2 F18 1.48(3) . ?
P2 F20 1.47(3) . ?
P2 F17 1.53(2) . ?
P2 F13 1.56(2) . ?
P2 F11 1.553(7) . ?
P2 F14 1.56(2) . ?
P2 F12 1.584(7) . ?
P2 F19 1.58(3) . ?
P2 F15 1.62(2) . ?
F13 F20 0.70(7) . ?
F14 F17 0.84(5) . ?
F14 F18 1.75(4) . ?
F15 F18 0.62(4) . ?
F15 F20 1.68(4) . ?
F16 F19 0.57(5) . ?
F16 F17 1.75(5) . ?
C33 Cl1 1.73(2) . ?
C33 Cl3 1.70(2) . ?
C33 Cl2 1.83(2) . ?
C34 Cl6 1.767(2) . ?
C34 Cl5 1.767(2) . ?
C34 Cl4 1.767(2) . ?
